data_2208313
loop_
_publ_author_name
'Zhi-Yi Wang'
'Jun Wan'
'Xue-Mei Li'
'Chun-Li Li'
'Shu-Sheng Zhang'

_publ_section_title
;
 1-(4-Chlorobenzoyl)-2-(1<i>H</i>-1,2,4-triazol-1-yl)ethyl
 morpholine-4-carbodithioate
;
_journal_coeditor_code ER6039
_journal_issue 3
_journal_name_full 'Acta Crystallographica Section E'
_journal_page_first o1081
_journal_page_last o1083
_journal_paper_doi 10.1107/S1600536806005162
_journal_volume 62
_journal_year 2006
_chemical_formula_iupac 'C16 H17 Cl N4 O2 S2'
_chemical_formula_moiety 'C16 H17 Cl N4 O2 S2'
_chemical_formula_sum 'C16 H17 Cl N4 O2 S2'
_chemical_formula_weight 396.91
_chemical_name_systematic
;
1-(4-Chlorobenzoyl)-2-(1H-1,2,4-triazol-1-yl)ethyl
morpholine-4-carbodithioate)
;
_space_group_IT_number 14
_symmetry_cell_setting monoclinic
_symmetry_space_group_name_Hall '-P 2ybc'
_symmetry_space_group_name_H-M 'P 1 21/c 1'
_atom_sites_solution_hydrogens geom
_atom_sites_solution_primary direct
_atom_sites_solution_secondary difmap
_audit_creation_method SHELXL-97
_cell_angle_alpha 90.00
_cell_angle_beta 97.1710(10)
_cell_angle_gamma 90.00
_cell_formula_units_Z 4
_cell_length_a 16.8253(15)
_cell_length_b 7.4853(7)
_cell_length_c 14.8743(13)
_cell_measurement_reflns_used 3432
_cell_measurement_temperature 293(2)
_cell_measurement_theta_max 24.1
_cell_measurement_theta_min 2.4
_cell_volume 1858.7(3)
_computing_cell_refinement 'SAINT (Siemens, 1996)'
_computing_data_collection 'SMART (Siemens, 1996)'
_computing_data_reduction SAINT
_computing_molecular_graphics SHELXTL
_computing_publication_material
;
SHELXTL, PARST (Nardelli, 1995) and PLATON (Spek, 2003)
;
_computing_structure_refinement SHELXTL
_computing_structure_solution 'SHELXTL (Sheldrick, 1997)'
_diffrn_ambient_temperature 293(2)
_diffrn_detector_area_resol_mean 8.33
_diffrn_measured_fraction_theta_full 0.999
_diffrn_measured_fraction_theta_max 0.999
_diffrn_measurement_device_type 'Siemens SMART 1kCCD area-detector'
_diffrn_measurement_method \w
_diffrn_radiation_monochromator graphite
_diffrn_radiation_source 'fine-focus sealed tube'
_diffrn_radiation_type MoK\a
_diffrn_radiation_wavelength 0.71073
_diffrn_reflns_av_R_equivalents 0.0242
_diffrn_reflns_av_sigmaI/netI 0.0258
_diffrn_reflns_limit_h_max 20
_diffrn_reflns_limit_h_min -20
_diffrn_reflns_limit_k_max 9
_diffrn_reflns_limit_k_min -9
_diffrn_reflns_limit_l_max 14
_diffrn_reflns_limit_l_min -18
_diffrn_reflns_number 11068
_diffrn_reflns_theta_full 26.01
_diffrn_reflns_theta_max 26.01
_diffrn_reflns_theta_min 2.44
_diffrn_standards_number 0
_exptl_absorpt_coefficient_mu 0.448
_exptl_absorpt_correction_T_max 0.9780
_exptl_absorpt_correction_T_min 0.8925
_exptl_absorpt_correction_type multi-scan
_exptl_absorpt_process_details '(SADABS; Sheldrick, 1996)'
_exptl_crystal_colour 'pale yellow'
_exptl_crystal_density_diffrn 1.418
_exptl_crystal_density_method 'not measured'
_exptl_crystal_description block
_exptl_crystal_F_000 824
_exptl_crystal_size_max 0.26
_exptl_crystal_size_mid 0.19
_exptl_crystal_size_min 0.05
_refine_diff_density_max 0.433
_refine_diff_density_min -0.297
_refine_ls_extinction_method none
_refine_ls_goodness_of_fit_ref 1.022
_refine_ls_hydrogen_treatment constr
_refine_ls_matrix_type full
_refine_ls_number_parameters 226
_refine_ls_number_reflns 3648
_refine_ls_number_restraints 0
_refine_ls_restrained_S_all 1.022
_refine_ls_R_factor_all 0.0534
_refine_ls_R_factor_gt 0.0429
_refine_ls_shift/su_max 0.000
_refine_ls_shift/su_mean 0.000
_refine_ls_structure_factor_coef Fsqd
_refine_ls_weighting_details 'calc w=1/[\s^2^(Fo^2^)+(0.0501P)^2^+0.6924P] where P=(Fo^2^+2Fc^2^)/3'
_refine_ls_weighting_scheme calc
_refine_ls_wR_factor_gt 0.1008
_refine_ls_wR_factor_ref 0.1076
_reflns_number_gt 2997
_reflns_number_total 3648
_reflns_threshold_expression I>2\s(I)
_cod_data_source_file er6039.cif
_cod_data_source_block I
_cod_depositor_comments
;
The following automatic conversions were performed:
'_symmetry_cell_setting' value 'Monoclinic' changed to 'monoclinic'
according to '/home/saulius/struct/CIF-dictionaries/cif_core.dic'
dictionary named 'cif_core.dic' version 2.4.1 from 2010-06-29.

Automatic conversion script
Id: cif_fix_enum 1527 2010-12-29 10:47:43Z saulius 

The following automatic conversions were performed:

'_symmetry_cell_setting' value 'Monoclinic' changed to 'monoclinic'
according to /home/saulius/struct/CIF-dictionaries/cif_core.dic
dictionary named 'cif_core.dic' version 2.4.1 from 2010-06-29.

Automatic conversion script
Id: cif_fix_values 1715 2011-07-08 13:25:40Z adriana 
;
_cod_original_sg_symbol_H-M 'P 21/c'
_cod_database_code 2208313
_cod_database_fobs_code 2208313

loop_
_symmetry_equiv_pos_as_xyz
'x, y, z'
'-x, y+1/2, -z+1/2'
'-x, -y, -z'
'x, -y-1/2, z-1/2'

loop_
_atom_site_type_symbol
_atom_site_label
_atom_site_fract_x
_atom_site_fract_y
_atom_site_fract_z
_atom_site_U_iso_or_equiv
_atom_site_adp_type
_atom_site_calc_flag
_atom_site_refinement_flags
_atom_site_occupancy
Cl Cl1 -0.10571(5) 0.26262(11) 1.12226(6) 0.0902(3) Uani d . 1
S S1 0.27092(3) 0.07266(7) 0.96262(4) 0.04784(17) Uani d . 1
S S2 0.34633(4) 0.33692(7) 1.10056(4) 0.05376(18) Uani d . 1
O O1 0.13254(10) 0.2254(3) 0.79620(11) 0.0669(5) Uani d . 1
O O2 0.50878(10) -0.2610(2) 1.13711(13) 0.0668(5) Uani d . 1
N N1 0.26898(10) 0.5024(2) 0.79557(12) 0.0455(4) Uani d . 1
N N2 0.29997(12) 0.6589(3) 0.83016(14) 0.0590(5) Uani d . 1
N N3 0.22370(14) 0.7050(3) 0.69629(14) 0.0656(6) Uani d . 1
N N4 0.38657(10) -0.0051(2) 1.08983(12) 0.0445(4) Uani d . 1
C C1 0.00892(14) 0.2170(3) 0.90611(17) 0.0566(6) Uani d . 1
H H1A -0.0037 0.1868 0.8454 0.068 Uiso calc R 1
C C2 -0.05047(14) 0.2195(4) 0.96183(19) 0.0637(7) Uani d . 1
H H2B -0.1031 0.1924 0.9389 0.076 Uiso calc R 1
C C3 -0.03126(14) 0.2621(3) 1.05111(18) 0.0557(6) Uani d . 1
C C4 0.04564(14) 0.3050(3) 1.08640(16) 0.0566(6) Uani d . 1
H H4A 0.0576 0.3344 1.1473 0.068 Uiso calc R 1
C C5 0.10493(13) 0.3039(3) 1.03018(15) 0.0508(6) Uani d . 1
H H5A 0.1571 0.3334 1.0535 0.061 Uiso calc R 1
C C6 0.08772(12) 0.2593(3) 0.93933(14) 0.0431(5) Uani d . 1
C C7 0.14912(13) 0.2557(3) 0.87609(14) 0.0443(5) Uani d . 1
C C8 0.23743(12) 0.2863(3) 0.91337(14) 0.0415(5) Uani d . 1
H H8A 0.2418 0.3792 0.9602 0.050 Uiso calc R 1
C C9 0.28949(13) 0.3332(3) 0.84014(16) 0.0507(5) Uani d . 1
H H9A 0.3450 0.3374 0.8671 0.061 Uiso calc R 1
H H9B 0.2846 0.2391 0.7949 0.061 Uiso calc R 1
C C10 0.27041(17) 0.7733(4) 0.76769(18) 0.0664(7) Uani d . 1
H H10A 0.2813 0.8949 0.7728 0.080 Uiso calc R 1
C C11 0.22446(14) 0.5338(3) 0.71678(16) 0.0560(6) Uani d . 1
H H11A 0.1974 0.4460 0.6808 0.067 Uiso calc R 1
C C12 0.34157(11) 0.1321(3) 1.05723(13) 0.0374(4) Uani d . 1
C C13 0.44120(14) 0.0085(3) 1.17450(15) 0.0563(6) Uani d . 1
H H13A 0.4171 -0.0478 1.2232 0.068 Uiso calc R 1
H H13B 0.4505 0.1333 1.1900 0.068 Uiso calc R 1
C C14 0.51919(14) -0.0806(4) 1.16435(18) 0.0614(7) Uani d . 1
H H14A 0.5455 -0.0163 1.1198 0.074 Uiso calc R 1
H H14B 0.5536 -0.0754 1.2217 0.074 Uiso calc R 1
C C15 0.46083(14) -0.2700(3) 1.05231(17) 0.0570(6) Uani d . 1
H H15A 0.4550 -0.3939 1.0336 0.068 Uiso calc R 1
H H15B 0.4875 -0.2070 1.0076 0.068 Uiso calc R 1
C C16 0.37884(13) -0.1898(3) 1.05524(16) 0.0475(5) Uani d . 1
H H16A 0.3493 -0.1900 0.9949 0.057 Uiso calc R 1
H H16B 0.3493 -0.2611 1.0943 0.057 Uiso calc R 1

loop_
_atom_site_aniso_label
_atom_site_aniso_U_11
_atom_site_aniso_U_22
_atom_site_aniso_U_33
_atom_site_aniso_U_12
_atom_site_aniso_U_13
_atom_site_aniso_U_23
Cl1 0.0727(5) 0.0934(6) 0.1150(7) -0.0047(4) 0.0530(5) -0.0079(5)
S1 0.0506(3) 0.0410(3) 0.0482(3) 0.0044(2) -0.0085(2) -0.0043(2)
S2 0.0680(4) 0.0393(3) 0.0503(4) 0.0010(3) -0.0068(3) -0.0066(2)
O1 0.0618(10) 0.1011(14) 0.0363(9) -0.0119(9) 0.0002(8) -0.0056(9)
O2 0.0557(10) 0.0643(11) 0.0783(12) 0.0185(8) 0.0002(9) 0.0172(9)
N1 0.0447(10) 0.0533(11) 0.0398(10) 0.0009(8) 0.0103(8) -0.0006(8)
N2 0.0675(13) 0.0598(12) 0.0499(12) -0.0080(10) 0.0085(10) -0.0082(10)
N3 0.0799(15) 0.0656(14) 0.0521(13) 0.0041(11) 0.0115(11) 0.0083(11)
N4 0.0442(9) 0.0435(10) 0.0437(10) 0.0078(8) -0.0033(8) -0.0047(8)
C1 0.0470(13) 0.0658(15) 0.0546(14) -0.0022(11) -0.0024(11) -0.0082(12)
C2 0.0396(12) 0.0714(17) 0.0795(19) -0.0045(11) 0.0049(12) -0.0110(14)
C3 0.0489(13) 0.0526(14) 0.0691(17) 0.0047(11) 0.0210(11) 0.0022(12)
C4 0.0561(14) 0.0713(16) 0.0432(13) 0.0065(12) 0.0096(11) 0.0034(11)
C5 0.0394(11) 0.0682(15) 0.0438(13) 0.0031(10) 0.0014(9) 0.0022(11)
C6 0.0406(11) 0.0441(11) 0.0437(12) 0.0044(9) 0.0018(9) 0.0045(9)
C7 0.0459(11) 0.0476(12) 0.0383(12) 0.0030(9) 0.0005(9) 0.0012(9)
C8 0.0406(11) 0.0441(11) 0.0391(11) 0.0065(9) 0.0023(9) 0.0001(9)
C9 0.0447(12) 0.0579(14) 0.0508(13) 0.0104(10) 0.0118(10) 0.0021(11)
C10 0.0886(19) 0.0541(15) 0.0605(17) -0.0044(14) 0.0243(15) -0.0037(13)
C11 0.0605(14) 0.0659(16) 0.0415(13) -0.0034(12) 0.0055(11) -0.0011(11)
C12 0.0359(10) 0.0415(11) 0.0350(11) 0.0007(8) 0.0053(8) -0.0007(8)
C13 0.0573(14) 0.0636(15) 0.0444(13) 0.0085(11) -0.0074(11) 0.0004(11)
C14 0.0472(13) 0.0692(16) 0.0647(16) 0.0026(12) -0.0055(11) 0.0189(13)
C15 0.0599(14) 0.0511(13) 0.0637(16) 0.0132(11) 0.0222(12) 0.0077(12)
C16 0.0502(12) 0.0397(11) 0.0525(13) 0.0077(9) 0.0056(10) -0.0009(10)

loop_
_atom_type_symbol
_atom_type_description
_atom_type_scat_dispersion_real
_atom_type_scat_dispersion_imag
_atom_type_scat_source
C C 0.0033 0.0016 'International Tables Vol C Tables 4.2.6.8 and 6.1.1.4'
H H 0.0000 0.0000 'International Tables Vol C Tables 4.2.6.8 and 6.1.1.4'
N N 0.0061 0.0033 'International Tables Vol C Tables 4.2.6.8 and 6.1.1.4'
O O 0.0106 0.0060 'International Tables Vol C Tables 4.2.6.8 and 6.1.1.4'
S S 0.1246 0.1234 'International Tables Vol C Tables 4.2.6.8 and 6.1.1.4'
Cl Cl 0.1484 0.1585 'International Tables Vol C Tables 4.2.6.8 and 6.1.1.4'

loop_
_geom_angle_atom_site_label_1
_geom_angle_atom_site_label_2
_geom_angle_atom_site_label_3
_geom_angle
_geom_angle_publ_flag
C12 S1 C8 103.96(9) ?
C15 O2 C14 109.77(18) ?
C11 N1 N2 109.22(19) ?
C11 N1 C9 129.2(2) ?
N2 N1 C9 121.46(18) ?
C10 N2 N1 101.6(2) ?
C11 N3 C10 101.5(2) ?
C12 N4 C13 121.74(18) ?
C12 N4 C16 125.08(17) ?
C13 N4 C16 112.52(17) ?
C2 C1 C6 121.0(2) ?
C2 C1 H1A 119.5 ?
C6 C1 H1A 119.5 ?
C3 C2 C1 119.2(2) ?
C3 C2 H2B 120.4 ?
C1 C2 H2B 120.4 ?
C2 C3 C4 121.6(2) ?
C2 C3 Cl1 119.47(19) ?
C4 C3 Cl1 118.9(2) ?
C3 C4 C5 119.0(2) ?
C3 C4 H4A 120.5 ?
C5 C4 H4A 120.5 ?
C4 C5 C6 120.9(2) ?
C4 C5 H5A 119.6 ?
C6 C5 H5A 119.6 ?
C5 C6 C1 118.3(2) ?
C5 C6 C7 123.06(19) ?
C1 C6 C7 118.6(2) ?
O1 C7 C6 122.3(2) ?
O1 C7 C8 118.5(2) ?
C6 C7 C8 119.18(18) ?
C9 C8 C7 113.15(17) yes
C9 C8 S1 108.31(14) yes
C7 C8 S1 104.56(14) yes
C9 C8 H8A 110.2 ?
C7 C8 H8A 110.2 ?
S1 C8 H8A 110.2 ?
N1 C9 C8 113.78(17) ?
N1 C9 H9A 108.8 ?
C8 C9 H9A 108.8 ?
N1 C9 H9B 108.8 ?
C8 C9 H9B 108.8 ?
H9A C9 H9B 107.7 ?
N2 C10 N3 116.4(2) ?
N2 C10 H10A 121.8 ?
N3 C10 H10A 121.8 ?
N3 C11 N1 111.3(2) ?
N3 C11 H11A 124.3 ?
N1 C11 H11A 124.3 ?
N4 C12 S2 124.97(15) ?
N4 C12 S1 112.84(14) ?
S2 C12 S1 122.15(11) ?
N4 C13 C14 110.23(19) ?
N4 C13 H13A 109.6 ?
C14 C13 H13A 109.6 ?
N4 C13 H13B 109.6 ?
C14 C13 H13B 109.6 ?
H13A C13 H13B 108.1 ?
O2 C14 C13 112.1(2) ?
O2 C14 H14A 109.2 ?
C13 C14 H14A 109.2 ?
O2 C14 H14B 109.2 ?
C13 C14 H14B 109.2 ?
H14A C14 H14B 107.9 ?
O2 C15 C16 112.18(19) ?
O2 C15 H15A 109.2 ?
C16 C15 H15A 109.2 ?
O2 C15 H15B 109.2 ?
C16 C15 H15B 109.2 ?
H15A C15 H15B 107.9 ?
N4 C16 C15 109.97(19) ?
N4 C16 H16A 109.7 ?
C15 C16 H16A 109.7 ?
N4 C16 H16B 109.7 ?
C15 C16 H16B 109.7 ?
H16A C16 H16B 108.2 ?

loop_
_geom_bond_atom_site_label_1
_geom_bond_atom_site_label_2
_geom_bond_distance
_geom_bond_publ_flag
Cl1 C3 1.738(2) yes
S1 C12 1.781(2) yes
S1 C8 1.819(2) yes
S2 C12 1.661(2) yes
O1 C7 1.208(2) yes
O2 C15 1.411(3) ?
O2 C14 1.414(3) ?
N1 C11 1.331(3) ?
N1 N2 1.357(3) ?
N1 C9 1.451(3) ?
N2 C10 1.315(3) ?
N3 C11 1.317(3) ?
N3 C10 1.341(3) ?
N4 C12 1.331(2) ?
N4 C13 1.467(3) ?
N4 C16 1.475(3) ?
C1 C2 1.376(4) ?
C1 C6 1.392(3) ?
C1 H1A 0.9300 ?
C2 C3 1.365(4) ?
C2 H2B 0.9300 ?
C3 C4 1.372(3) ?
C4 C5 1.379(3) ?
C4 H4A 0.9300 ?
C5 C6 1.387(3) ?
C5 H5A 0.9300 ?
C6 C7 1.482(3) ?
C7 C8 1.537(3) yes
C8 C9 1.522(3) yes
C8 H8A 0.9800 ?
C9 H9A 0.9700 ?
C9 H9B 0.9700 ?
C10 H10A 0.9300 ?
C11 H11A 0.9300 ?
C13 C14 1.496(3) ?
C13 H13A 0.9700 ?
C13 H13B 0.9700 ?
C14 H14A 0.9700 ?
C14 H14B 0.9700 ?
C15 C16 1.510(3) ?
C15 H15A 0.9700 ?
C15 H15B 0.9700 ?
C16 H16A 0.9700 ?
C16 H16B 0.9700 ?

loop_
_geom_hbond_atom_site_label_D
_geom_hbond_atom_site_label_H
_geom_hbond_atom_site_label_A
_geom_hbond_site_symmetry_A
_geom_hbond_distance_DH
_geom_hbond_distance_HA
_geom_hbond_distance_DA
_geom_hbond_angle_DHA
_geom_hbond_publ_flag
C4 H4A O1 4_566 0.93 2.45 3.285(3) 150 yes
C9 H9A O2 3_657 0.97 2.53 3.412(3) 150 yes
C13 H13A Cg1 4_566 0.97 2.89 3.656(3) 137 yes

loop_
_geom_torsion_atom_site_label_1
_geom_torsion_atom_site_label_2
_geom_torsion_atom_site_label_3
_geom_torsion_atom_site_label_4
_geom_torsion
C11 N1 N2 C10 0.2(2)
C9 N1 N2 C10 176.5(2)
C6 C1 C2 C3 -0.7(4)
C1 C2 C3 C4 0.9(4)
C1 C2 C3 Cl1 -179.1(2)
C2 C3 C4 C5 -0.4(4)
Cl1 C3 C4 C5 179.69(19)
C3 C4 C5 C6 -0.4(4)
C4 C5 C6 C1 0.5(3)
C4 C5 C6 C7 -179.9(2)
C2 C1 C6 C5 0.0(3)
C2 C1 C6 C7 -179.6(2)
C5 C6 C7 O1 -176.2(2)
C1 C6 C7 O1 3.4(3)
C5 C6 C7 C8 5.6(3)
C1 C6 C7 C8 -174.83(19)
O1 C7 C8 C9 18.7(3)
C6 C7 C8 C9 -163.07(18)
O1 C7 C8 S1 -99.0(2)
C6 C7 C8 S1 79.3(2)
C12 S1 C8 C9 92.80(16)
C12 S1 C8 C7 -146.28(13)
C11 N1 C9 C8 -98.5(3)
N2 N1 C9 C8 86.0(2)
C7 C8 C9 N1 64.9(2)
S1 C8 C9 N1 -179.71(15)
N1 N2 C10 N3 -0.2(3)
C11 N3 C10 N2 0.2(3)
C10 N3 C11 N1 0.0(3)
N2 N1 C11 N3 -0.1(3)
C9 N1 C11 N3 -176.0(2)
C13 N4 C12 S2 5.7(3)
C16 N4 C12 S2 175.73(16)
C13 N4 C12 S1 -171.94(16)
C16 N4 C12 S1 -1.9(3)
C8 S1 C12 N4 -165.30(15)
C8 S1 C12 S2 16.95(15)
C12 N4 C13 C14 -137.8(2)
C16 N4 C13 C14 51.0(3)
C15 O2 C14 C13 60.8(3)
N4 C13 C14 O2 -56.2(3)
C14 O2 C15 C16 -60.1(3)
C12 N4 C16 C15 139.0(2)
C13 N4 C16 C15 -50.3(2)
O2 C15 C16 N4 54.8(3)
